data_2216379
loop_
_publ_author_name
'Tong, Hong-Bo'
'Zhou, Mei-Su'
'Bi, Quan-Xi'
'Chao, Jian-Bin'

_publ_section_title
;
 A new polymorph of <i>N</i>,<i>N</i>-dibenzylaniline
;
_journal_coeditor_code CV2328
_journal_issue 12
_journal_name_full 'Acta Crystallographica Section E'
_journal_page_first o4560
_journal_page_last o4560
_journal_paper_doi 10.1107/S1600536807054402
_journal_volume 63
_journal_year 2007
_chemical_formula_iupac 'C20 H19 N'
_chemical_formula_moiety 'C20 H19 N'
_chemical_formula_sum 'C20 H19 N'
_chemical_formula_weight 273.36
_chemical_name_systematic
;
N,N-dibenzylaniline
;
_space_group_IT_number 14
_symmetry_cell_setting monoclinic
_symmetry_space_group_name_Hall '-P 2yn'
_symmetry_space_group_name_H-M 'P 1 21/n 1'
_atom_sites_solution_hydrogens geom
_atom_sites_solution_primary direct
_atom_sites_solution_secondary difmap
_audit_creation_method SHELXL-97
_cell_angle_alpha 90.00
_cell_angle_beta 91.245(13)
_cell_angle_gamma 90.00
_cell_formula_units_Z 4
_cell_length_a 8.061(4)
_cell_length_b 11.529(6)
_cell_length_c 17.065(9)
_cell_measurement_reflns_used 1210
_cell_measurement_temperature 293(2)
_cell_measurement_theta_max 19.97
_cell_measurement_theta_min 2.38
_cell_volume 1585.6(14)
_computing_cell_refinement 'SAINT (Siemens, 1996)'
_computing_data_collection 'SMART (Siemens, 1996)'
_computing_data_reduction 'SAINT (Siemens, 1996)'
_computing_molecular_graphics 'ORTEP3 (Farrugia, 1997)'
_computing_publication_material 'SHELXL97 (Sheldrick, 1997)'
_computing_structure_refinement 'SHELXL97 (Sheldrick, 1997)'
_computing_structure_solution 'SHELXS97 (Sheldrick, 1997)'
_diffrn_ambient_temperature 293(2)
_diffrn_measured_fraction_theta_full 0.998
_diffrn_measured_fraction_theta_max 0.998
_diffrn_measurement_device_type 'Siemens SMART CCD area detector'
_diffrn_measurement_method \w
_diffrn_radiation_monochromator graphite
_diffrn_radiation_source 'fine-focus sealed tube'
_diffrn_radiation_type MoK\a
_diffrn_radiation_wavelength 0.71073
_diffrn_reflns_av_R_equivalents 0.0349
_diffrn_reflns_av_sigmaI/netI 0.0491
_diffrn_reflns_limit_h_max 7
_diffrn_reflns_limit_h_min -9
_diffrn_reflns_limit_k_max 13
_diffrn_reflns_limit_k_min -13
_diffrn_reflns_limit_l_max 20
_diffrn_reflns_limit_l_min -20
_diffrn_reflns_number 6429
_diffrn_reflns_theta_full 25.00
_diffrn_reflns_theta_max 25.00
_diffrn_reflns_theta_min 2.13
_diffrn_standards_decay_% 4.53
_exptl_absorpt_coefficient_mu 0.066
_exptl_absorpt_correction_T_max 0.9869
_exptl_absorpt_correction_T_min 0.9805
_exptl_absorpt_correction_type multi-scan
_exptl_absorpt_process_details '(SADABS; Sheldrick, 1996)'
_exptl_crystal_colour colourless
_exptl_crystal_density_diffrn 1.145
_exptl_crystal_density_method 'not measured'
_exptl_crystal_description block
_exptl_crystal_F_000 584
_exptl_crystal_size_max 0.30
_exptl_crystal_size_mid 0.20
_exptl_crystal_size_min 0.20
_refine_diff_density_max 0.219
_refine_diff_density_min -0.156
_refine_ls_extinction_coef 0.014(2)
_refine_ls_extinction_expression Fc^*^=kFc[1+0.001xFc^2^\l^3^/sin(2\q)]^-1/4^
_refine_ls_extinction_method SHELXL
_refine_ls_goodness_of_fit_ref 1.080
_refine_ls_hydrogen_treatment constr
_refine_ls_matrix_type full
_refine_ls_number_parameters 191
_refine_ls_number_reflns 2797
_refine_ls_number_restraints 0
_refine_ls_restrained_S_all 1.080
_refine_ls_R_factor_all 0.1051
_refine_ls_R_factor_gt 0.0691
_refine_ls_shift/su_max 0.000
_refine_ls_shift/su_mean 0.000
_refine_ls_structure_factor_coef Fsqd
_refine_ls_weighting_details 'calc w=1/[\s^2^(Fo^2^)+(0.0581P)^2^+0.3456P] where P=(Fo^2^+2Fc^2^)/3'
_refine_ls_weighting_scheme calc
_refine_ls_wR_factor_gt 0.1448
_refine_ls_wR_factor_ref 0.1601
_reflns_number_gt 1858
_reflns_number_total 2797
_reflns_threshold_expression >2sigma(I)
_cod_data_source_file cv2328.cif
_cod_data_source_block I
_cod_depositor_comments
;
The following automatic conversions were performed:
'_symmetry_cell_setting' value 'Monoclinic' changed to 'monoclinic'
according to '/home/saulius/struct/CIF-dictionaries/cif_core.dic'
dictionary named 'cif_core.dic' version 2.4.1 from 2010-06-29.

Automatic conversion script
Id: cif_fix_enum 1527 2010-12-29 10:47:43Z saulius 

The following automatic conversions were performed:

'_symmetry_cell_setting' value 'Monoclinic' changed to 'monoclinic'
according to /home/saulius/struct/CIF-dictionaries/cif_core.dic
dictionary named 'cif_core.dic' version 2.4.1 from 2010-06-29.

Automatic conversion script
Id: cif_fix_values 1715 2011-07-08 13:25:40Z adriana 
;
_cod_original_sg_symbol_H-M 'P 21/n'
_cod_database_code 2216379
_cod_database_fobs_code 2216379

loop_
_symmetry_equiv_pos_as_xyz
'x, y, z'
'-x+1/2, y+1/2, -z+1/2'
'-x, -y, -z'
'x-1/2, -y-1/2, z-1/2'

loop_
_atom_site_type_symbol
_atom_site_label
_atom_site_fract_x
_atom_site_fract_y
_atom_site_fract_z
_atom_site_U_iso_or_equiv
_atom_site_adp_type
_atom_site_calc_flag
_atom_site_refinement_flags
_atom_site_occupancy
N N1 0.0735(3) 0.06758(18) 0.13394(12) 0.0613(6) Uani d . 1
C C1 0.0455(3) 0.1689(2) 0.08584(15) 0.0666(7) Uani d . 1
H H1A -0.0572 0.2050 0.1017 0.080 Uiso calc R 1
H H1B 0.0298 0.1438 0.0319 0.080 Uiso calc R 1
C C2 0.1806(3) 0.2599(2) 0.08834(14) 0.0599(7) Uani d . 1
C C3 0.3256(4) 0.2461(3) 0.13071(16) 0.0709(8) Uani d . 1
H H3 0.3447 0.1785 0.1593 0.085 Uiso calc R 1
C C4 0.4449(4) 0.3343(3) 0.13072(17) 0.0867(10) Uani d . 1
H H4 0.5439 0.3259 0.1592 0.104 Uiso calc R 1
C C5 0.4141(6) 0.4338(3) 0.0881(2) 0.0968(12) Uani d . 1
H H5 0.4923 0.4930 0.0882 0.116 Uiso calc R 1
C C6 0.2711(6) 0.4459(3) 0.0461(2) 0.1071(12) Uani d . 1
H H6 0.2520 0.5129 0.0170 0.129 Uiso calc R 1
C C7 0.1555(4) 0.3605(3) 0.04629(17) 0.0822(9) Uani d . 1
H H7 0.0573 0.3701 0.0174 0.099 Uiso calc R 1
C C8 0.0270(3) 0.0789(2) 0.21503(15) 0.0675(8) Uani d . 1
H H8A 0.0513 0.1575 0.2320 0.081 Uiso calc R 1
H H8B 0.0962 0.0272 0.2464 0.081 Uiso calc R 1
C C9 -0.1526(3) 0.0532(2) 0.23217(14) 0.0563(6) Uani d . 1
C C10 -0.2459(3) -0.0233(2) 0.18791(15) 0.0682(7) Uani d . 1
H H10 -0.1999 -0.0574 0.1440 0.082 Uiso calc R 1
C C11 -0.4059(4) -0.0501(3) 0.20734(19) 0.0842(9) Uani d . 1
H H11 -0.4673 -0.1020 0.1767 0.101 Uiso calc R 1
C C12 -0.4743(4) -0.0010(4) 0.2713(2) 0.0988(12) Uani d . 1
H H12 -0.5820 -0.0201 0.2850 0.119 Uiso calc R 1
C C13 -0.3849(5) 0.0764(4) 0.3155(2) 0.1083(12) Uani d . 1
H H13 -0.4319 0.1104 0.3592 0.130 Uiso calc R 1
C C14 -0.2251(4) 0.1041(3) 0.29547(17) 0.0821(9) Uani d . 1
H H14 -0.1656 0.1581 0.3252 0.099 Uiso calc R 1
C C15 0.1611(3) -0.0270(2) 0.10677(14) 0.0551(6) Uani d . 1
C C16 0.2536(3) -0.0206(2) 0.03909(14) 0.0604(7) Uani d . 1
H H16 0.2576 0.0490 0.0117 0.073 Uiso calc R 1
C C17 0.3388(3) -0.1146(3) 0.01189(16) 0.0702(8) Uani d . 1
H H17 0.3989 -0.1077 -0.0338 0.084 Uiso calc R 1
C C18 0.3372(4) -0.2186(3) 0.05075(19) 0.0763(8) Uani d . 1
H H18 0.3965 -0.2818 0.0324 0.092 Uiso calc R 1
C C19 0.2454(4) -0.2270(3) 0.11777(18) 0.0750(8) Uani d . 1
H H19 0.2421 -0.2973 0.1445 0.090 Uiso calc R 1
C C20 0.1585(3) -0.1337(2) 0.14601(15) 0.0647(7) Uani d . 1
H H20 0.0977 -0.1416 0.1914 0.078 Uiso calc R 1

loop_
_atom_site_aniso_label
_atom_site_aniso_U_11
_atom_site_aniso_U_22
_atom_site_aniso_U_33
_atom_site_aniso_U_12
_atom_site_aniso_U_13
_atom_site_aniso_U_23
N1 0.0607(14) 0.0637(14) 0.0599(13) -0.0101(11) 0.0090(10) 0.0072(11)
C1 0.0600(17) 0.0689(17) 0.0708(17) -0.0068(14) 0.0003(13) 0.0072(14)
C2 0.0665(18) 0.0565(15) 0.0572(16) -0.0084(13) 0.0077(13) -0.0049(12)
C3 0.0702(19) 0.0755(19) 0.0674(17) -0.0185(16) 0.0059(14) -0.0090(14)
C4 0.081(2) 0.111(3) 0.0683(19) -0.031(2) 0.0109(16) -0.030(2)
C5 0.121(3) 0.081(2) 0.090(2) -0.050(2) 0.037(2) -0.018(2)
C6 0.139(4) 0.074(2) 0.109(3) -0.028(3) 0.021(3) 0.005(2)
C7 0.099(2) 0.0647(19) 0.083(2) -0.0072(18) 0.0071(17) 0.0064(16)
C8 0.0644(18) 0.0748(18) 0.0631(17) -0.0161(14) -0.0009(13) -0.0043(14)
C9 0.0541(16) 0.0624(16) 0.0523(14) 0.0022(13) -0.0016(12) 0.0036(13)
C10 0.0585(18) 0.0820(19) 0.0640(17) -0.0064(15) 0.0021(13) -0.0050(15)
C11 0.0551(19) 0.108(2) 0.090(2) -0.0116(17) -0.0011(16) 0.0071(19)
C12 0.0516(19) 0.154(3) 0.091(2) 0.007(2) 0.0077(18) 0.023(2)
C13 0.067(2) 0.176(4) 0.083(2) 0.031(2) 0.0105(18) -0.015(2)
C14 0.069(2) 0.099(2) 0.078(2) 0.0170(17) -0.0051(16) -0.0199(17)
C15 0.0493(15) 0.0623(16) 0.0537(14) -0.0189(13) -0.0023(12) 0.0026(13)
C16 0.0624(17) 0.0643(16) 0.0545(15) -0.0183(14) 0.0000(13) 0.0021(13)
C17 0.0650(19) 0.078(2) 0.0683(18) -0.0194(15) 0.0073(14) -0.0104(16)
C18 0.0677(19) 0.069(2) 0.092(2) -0.0075(15) -0.0011(16) -0.0085(17)
C19 0.0684(19) 0.0638(19) 0.092(2) -0.0126(16) -0.0091(17) 0.0166(16)
C20 0.0570(17) 0.0717(18) 0.0655(16) -0.0185(15) 0.0018(13) 0.0141(14)

loop_
_atom_type_symbol
_atom_type_description
_atom_type_scat_dispersion_real
_atom_type_scat_dispersion_imag
_atom_type_scat_source
C C 0.0033 0.0016 'International Tables Vol C Tables 4.2.6.8 and 6.1.1.4'
H H 0.0000 0.0000 'International Tables Vol C Tables 4.2.6.8 and 6.1.1.4'
N N 0.0061 0.0033 'International Tables Vol C Tables 4.2.6.8 and 6.1.1.4'

loop_
_geom_angle_atom_site_label_1
_geom_angle_atom_site_label_2
_geom_angle_atom_site_label_3
_geom_angle
C15 N1 C1 121.5(2)
C15 N1 C8 122.4(2)
C1 N1 C8 115.5(2)
N1 C1 C2 116.2(2)
N1 C1 H1A 108.2
C2 C1 H1A 108.2
N1 C1 H1B 108.2
C2 C1 H1B 108.2
H1A C1 H1B 107.4
C3 C2 C7 119.1(3)
C3 C2 C1 122.7(2)
C7 C2 C1 118.2(3)
C2 C3 C4 119.6(3)
C2 C3 H3 120.2
C4 C3 H3 120.2
C5 C4 C3 119.2(3)
C5 C4 H4 120.4
C3 C4 H4 120.4
C6 C5 C4 120.6(3)
C6 C5 H5 119.7
C4 C5 H5 119.7
C5 C6 C7 120.2(4)
C5 C6 H6 119.9
C7 C6 H6 119.9
C6 C7 C2 121.3(3)
C6 C7 H7 119.3
C2 C7 H7 119.3
N1 C8 C9 115.9(2)
N1 C8 H8A 108.3
C9 C8 H8A 108.3
N1 C8 H8B 108.3
C9 C8 H8B 108.3
H8A C8 H8B 107.4
C14 C9 C10 118.1(3)
C14 C9 C8 119.6(2)
C10 C9 C8 122.3(2)
C9 C10 C11 121.2(3)
C9 C10 H10 119.4
C11 C10 H10 119.4
C12 C11 C10 120.0(3)
C12 C11 H11 120.0
C10 C11 H11 120.0
C11 C12 C13 119.9(3)
C11 C12 H12 120.1
C13 C12 H12 120.1
C12 C13 C14 120.0(3)
C12 C13 H13 120.0
C14 C13 H13 120.0
C9 C14 C13 120.8(3)
C9 C14 H14 119.6
C13 C14 H14 119.6
N1 C15 C16 121.5(2)
N1 C15 C20 121.2(2)
C16 C15 C20 117.2(3)
C17 C16 C15 121.4(3)
C17 C16 H16 119.3
C15 C16 H16 119.3
C16 C17 C18 121.2(3)
C16 C17 H17 119.4
C18 C17 H17 119.4
C17 C18 C19 118.3(3)
C17 C18 H18 120.8
C19 C18 H18 120.8
C20 C19 C18 121.4(3)
C20 C19 H19 119.3
C18 C19 H19 119.3
C19 C20 C15 120.4(3)
C19 C20 H20 119.8
C15 C20 H20 119.8

loop_
_geom_bond_atom_site_label_1
_geom_bond_atom_site_label_2
_geom_bond_distance
N1 C15 1.385(3)
N1 C1 1.443(3)
N1 C8 1.447(3)
C1 C2 1.512(3)
C1 H1A 0.9700
C1 H1B 0.9700
C2 C3 1.370(4)
C2 C7 1.377(4)
C3 C4 1.400(4)
C3 H3 0.9300
C4 C5 1.378(5)
C4 H4 0.9300
C5 C6 1.351(5)
C5 H5 0.9300
C6 C7 1.355(5)
C6 H6 0.9300
C7 H7 0.9300
C8 C9 1.513(3)
C8 H8A 0.9700
C8 H8B 0.9700
C9 C14 1.371(3)
C9 C10 1.374(3)
C10 C11 1.374(4)
C10 H10 0.9300
C11 C12 1.358(4)
C11 H11 0.9300
C12 C13 1.365(5)
C12 H12 0.9300
C13 C14 1.378(5)
C13 H13 0.9300
C14 H14 0.9300
C15 C16 1.390(3)
C15 C20 1.401(3)
C16 C17 1.370(4)
C16 H16 0.9300
C17 C18 1.370(4)
C17 H17 0.9300
C18 C19 1.379(4)
C18 H18 0.9300
C19 C20 1.376(4)
C19 H19 0.9300
C20 H20 0.9300

loop_
_cod_related_entry_id
_cod_related_entry_database
_cod_related_entry_code
1 ChemSpider 60047
